data_7010662
loop_
_publ_author_name
'Rojas, Sergio'
'Fierro, Jos\'e Luis Garc\'ia'
'Fandos, Rosa'
'Rodr\'iguez, Ana'
'Terreros, Pilar'

_publ_section_title
;
 Synthesis, structure and hydroformylation activity of monomer rhodium
 and iridium pyrimidine thiolate complexes
;
_journal_issue 15
_journal_name_full 'Journal of the Chemical Society, Dalton Transactions'
_journal_page_first 2316
_journal_paper_doi 10.1039/b101915p
_journal_year 2001
_chemical_formula_moiety 'C8 H7 N2 O2 S Rh '
_chemical_formula_sum 'C8 H7 N2 O2 Rh S'
_chemical_formula_weight 298.12
_space_group_IT_number 14
_symmetry_cell_setting monoclinic
_symmetry_Int_Tables_number 14
_symmetry_space_group_name_Hall '-P 2yab'
_symmetry_space_group_name_H-M 'P 1 21/a 1'
_cell_angle_alpha 90
_cell_angle_beta 103.257(2)
_cell_angle_gamma 90
_cell_formula_units_Z 4
_cell_length_a 6.9019(2)
_cell_length_b 13.3935(4)
_cell_length_c 11.25340(10)
_cell_measurement_reflns_used 2359
_cell_measurement_temperature 178.2
_cell_measurement_theta_max 45.0
_cell_measurement_theta_min 3.0
_cell_volume 1012.55(4)
_computing_cell_refinement 'Bruker SAINT v5.04'
_computing_data_collection 'Bruker SMART v5.052d'
_computing_data_reduction 'Bruker SAINT v5.04'
_computing_publication_material teXsan
_computing_structure_refinement teXsan
_computing_structure_solution SIR92
_diffrn_ambient_temperature 178.2
_diffrn_measurement_device_type 'SMART CCD'
_diffrn_measurement_method \w-scan
_diffrn_orient_matrix_UB_11 0.00000
_diffrn_orient_matrix_UB_12 0.00000
_diffrn_orient_matrix_UB_13 0.00000
_diffrn_orient_matrix_UB_21 0.00000
_diffrn_orient_matrix_UB_22 0.00000
_diffrn_orient_matrix_UB_23 0.00000
_diffrn_orient_matrix_UB_31 0.00000
_diffrn_orient_matrix_UB_32 0.00000
_diffrn_orient_matrix_UB_33 0.00000
_diffrn_radiation_monochromator graphite
_diffrn_radiation_source 'X-ray tube'
_diffrn_radiation_type MoK\a
_diffrn_radiation_wavelength 0.7107
_diffrn_reflns_av_R_equivalents 0.0336
_diffrn_reflns_limit_h_max 8
_diffrn_reflns_limit_h_min 0
_diffrn_reflns_limit_k_max 16
_diffrn_reflns_limit_k_min -16
_diffrn_reflns_limit_l_max 13
_diffrn_reflns_limit_l_min -13
_diffrn_reflns_number 4869
_diffrn_reflns_theta_max 26.13
_diffrn_standards_decay_% 0.00
_diffrn_standards_interval_count 0
_diffrn_standards_number 0
_exptl_absorpt_coefficient_mu 1.862
_exptl_absorpt_correction_T_max 0.95
_exptl_absorpt_correction_T_min 0.81
_exptl_absorpt_correction_type empirical
_exptl_absorpt_process_details 'Blessing, 1995'
_exptl_crystal_colour yellow
_exptl_crystal_density_diffrn 1.955
_exptl_crystal_density_method 'not measured'
_exptl_crystal_description needlelike
_exptl_crystal_F_000 584.00
_exptl_crystal_size_max 0.340
_exptl_crystal_size_mid 0.050
_exptl_crystal_size_min 0.030
_refine_diff_density_max 0.47
_refine_diff_density_min -0.60
_refine_ls_extinction_coef 0.00000
_refine_ls_extinction_method none
_refine_ls_goodness_of_fit_obs 0.960
_refine_ls_hydrogen_treatment constr
_refine_ls_matrix_type full
_refine_ls_number_parameters 127
_refine_ls_number_reflns 1042
_refine_ls_number_restraints 0
_refine_ls_R_factor_obs 0.0266
_refine_ls_shift/esd_max 0.0010
_refine_ls_structure_factor_coef F
_refine_ls_weighting_scheme sigma
_refine_ls_wR_factor_obs 0.0277
_reflns_number_observed 1042
_reflns_number_total 1875
_reflns_observed_criterion I>3.00sigma
_cod_data_source_file b101915p.txt
_cod_data_source_block Rh3A
_cod_depositor_comments
;
The following automatic conversions were performed:

'_atom_site_thermal_displace_type' tag value 'Uij' was replaced with
'Uani' value 21 time.

Automatic conversion script
Id: cif_fix_values 1646 2011-03-28 12:23:43Z adriana 
;
_cod_original_sg_symbol_H-M 'P 21/a     '
_cod_original_formula_sum 'C8 H7 N2 O2 S Rh '
_cod_database_code 7010662

loop_
_symmetry_equiv_pos_as_xyz
'   +x,   +y,   +z'
'1/2-x,1/2+y,   -z'
'   -x,   -y,   -z'
'1/2+x,1/2-y,   +z'

loop_
_atom_site_aniso_label
_atom_site_aniso_U_11
_atom_site_aniso_U_22
_atom_site_aniso_U_33
_atom_site_aniso_U_12
_atom_site_aniso_U_13
_atom_site_aniso_U_23
Rh1 0.0345(3) 0.0276(2) 0.0270(2) -0.0036(3) 0.0062(2) 0.0004(3)
S1 0.0373(9) 0.0245(8) 0.0368(9) -0.0012(7) 0.0079(7) -0.0019(7)
O1 0.101(4) 0.053(3) 0.044(3) -0.019(3) 0.005(3) 0.016(3)
O2 0.102(4) 0.043(3) 0.042(3) -0.006(3) 0.020(3) -0.010(2)
N1 0.027(3) 0.023(3) 0.027(3) 0.000(2) 0.004(2) 0.000(2)
N2 0.026(3) 0.027(3) 0.033(3) -0.001(2) 0.007(2) -0.002(2)
C1 0.049(4) 0.038(4) 0.033(4) -0.008(3) 0.006(3) 0.006(3)
C2 0.047(4) 0.040(4) 0.027(4) -0.006(3) 0.010(3) 0.006(3)
C3 0.026(3) 0.023(4) 0.028(3) 0.000(2) 0.005(2) 0.000(2)
C4 0.022(3) 0.026(3) 0.039(4) 0.000(2) 0.005(2) 0.004(3)
C5 0.035(4) 0.030(3) 0.029(3) -0.004(3) 0.003(3) 0.003(3)
C6 0.011(3) 0.049(4) 0.033(3) 0.000(3) 0.003(2) 0.001(3)
C7 0.049(4) 0.022(3) 0.046(4) -0.002(3) 0.006(3) 0.002(3)
C8 0.053(4) 0.059(4) 0.036(4) -0.003(4) 0.004(3) 0.005(3)

loop_
_atom_site_label
_atom_site_fract_x
_atom_site_fract_y
_atom_site_fract_z
_atom_site_U_iso_or_equiv
_atom_site_thermal_displace_type
_atom_site_calc_flag
_atom_site_calc_attached_atom
Rh1 0.19321(6) 0.24782(4) 0.63968(4) 0.0298 Uani ? ?
S1 0.2121(2) 0.3772(1) 0.7844(1) 0.0335 Uani ? ?
O1 0.1502(8) 0.3743(3) 0.4178(4) 0.0646 Uani ? ?
O2 0.1800(8) 0.0697(3) 0.4751(4) 0.0572 Uani ? ?
N1 0.2213(6) 0.1893(3) 0.8138(4) 0.0254 Uani ? ?
N2 0.2251(6) 0.2783(3) 0.9978(4) 0.0306 Uani ? ?
C1 0.1698(9) 0.3263(5) 0.5024(6) 0.0430 Uani ? ?
C2 0.1838(9) 0.1344(5) 0.5409(5) 0.0370 Uani ? ?
C3 0.2212(8) 0.2731(3) 0.8796(5) 0.0242 Uani ? ?
C4 0.2277(8) 0.0998(4) 0.8718(5) 0.0303 Uani ? ?
C5 0.2353(8) 0.0999(4) 0.9948(5) 0.0320 Uani ? ?
C6 0.2321(7) 0.1891(4) 1.0556(5) 0.0318 Uani ? ?
C7 0.2255(9) 0.0079(4) 0.7986(6) 0.0397 Uani ? ?
C8 0.2318(10) 0.1919(5) 1.1878(5) 0.0503 Uani ? ?
H1 0.1112 0.0080 0.7329 0.0477 Uani ? ?
H2 0.3420 0.0055 0.7674 0.0477 Uani ? ?
H3 0.2218 -0.0488 0.8488 0.0477 Uani ? ?
H4 0.2428 0.0385 1.0381 0.0384 Uani ? ?
H5 0.3133 0.1396 1.2290 0.0604 Uani ? ?
H6 0.2821 0.2544 1.2211 0.0604 Uani ? ?
H7 0.0996 0.1834 1.1974 0.0604 Uani ? ?

loop_
_atom_type_symbol
_atom_type_oxidation_number
_atom_type_number_in_cell
_atom_type_scat_dispersion_real
_atom_type_scat_dispersion_imag
_atom_type_scat_source
Rh 0 4 -1.118 0.919 'International Tables'
S 0 4 0.125 0.123 'International Tables'
O 0 8 0.011 0.006 'International Tables'
N 0 8 0.006 0.003 'International Tables'
C 0 32 0.003 0.002 'International Tables'
H 0 28 0.000 0.000 'International Tables'

loop_
_geom_angle_atom_site_label_1
_geom_angle_atom_site_label_2
_geom_angle_atom_site_label_3
_geom_angle
_geom_angle_site_symmetry_1
_geom_angle_site_symmetry_2
_geom_angle_site_symmetry_3
_geom_angle_publ_flag
S1 RH1 N1 69.4(1) ? ? ? yes
S1 RH1 C1 98.0(2) ? ? ? yes
S1 RH1 C2 173.1(2) ? ? ? yes
N1 RH1 C1 167.4(2) ? ? ? yes
N1 RH1 C2 103.7(2) ? ? ? yes
C1 RH1 C2 88.9(3) ? ? ? yes
RH1 S1 C3 80.0(2) ? ? ? yes
RH1 N1 C3 101.1(3) ? ? ? yes
RH1 N1 C4 140.4(4) ? ? ? yes
C3 N1 C4 118.4(4) ? ? ? yes
C3 N2 C6 115.2(4) ? ? ? yes
RH1 C1 O1 178.2(6) ? ? ? yes
RH1 C2 O2 175.6(5) ? ? ? yes
S1 C3 N1 109.4(4) ? ? ? yes
S1 C3 N2 124.2(4) ? ? ? yes
N1 C3 N2 126.4(4) ? ? ? yes
N1 C4 C5 118.2(5) ? ? ? yes
N1 C4 C7 118.1(5) ? ? ? yes
C5 C4 C7 123.7(5) ? ? ? yes
C4 C5 C6 120.0(5) ? ? ? yes
N2 C6 C5 121.9(5) ? ? ? yes
N2 C6 C8 116.7(5) ? ? ? yes
C5 C6 C8 121.5(6) ? ? ? yes

loop_
_geom_bond_atom_site_label_1
_geom_bond_atom_site_label_2
_geom_bond_distance
_geom_bond_site_symmetry_1
_geom_bond_site_symmetry_2
_geom_bond_publ_flag
RH1 S1 2.361(2) ? ? yes
RH1 N1 2.078(4) ? ? yes
RH1 C1 1.845(6) ? ? yes
RH1 C2 1.875(7) ? ? yes
S1 C3 1.750(5) ? ? yes
O1 C1 1.131(7) ? ? yes
O2 C2 1.135(7) ? ? yes
N1 C3 1.345(6) ? ? yes
N1 C4 1.360(6) ? ? yes
N2 C3 1.326(7) ? ? yes
N2 C6 1.356(7) ? ? yes
C4 C5 1.373(7) ? ? yes
C4 C7 1.480(8) ? ? yes
C5 C6 1.379(7) ? ? yes
C6 C8 1.489(8) ? ? yes
